data_4320808
loop_
_publ_author_name
'Xian-Ru Sun'
'Jie-Sheng Huang'
'Kung-Kai Cheung'
'Chi-Ming Che'

_publ_section_title
;
 Ruthenium Complexes with a Terminal Hydrazido Ligand. Synthesis,
 Spectroscopy, and X-ray Crystal Structure
;
_journal_name_full 'Inorganic Chemistry'
_journal_page_first 820
_journal_page_last 826
_journal_paper_doi 10.1021/ic990467e
_journal_volume 39
_journal_year 2000
_chemical_formula_moiety 'C72 H58 N8 Ru'
_chemical_formula_sum 'C72 H58 N8 Ru'
_chemical_formula_weight 1136.37
_space_group_IT_number 14
_symmetry_cell_setting monoclinic
_symmetry_Int_Tables_number 14
_symmetry_space_group_name_Hall '-P 2yn'
_symmetry_space_group_name_H-M 'P 1 21/n 1'
_audit_creation_date 'Fri Mar 19 10:45:53 1999'
_audit_creation_method 'from TEXRAY.INF file'
_cell_angle_alpha 90
_cell_angle_beta 93.70(2)
_cell_angle_gamma 90
_cell_formula_units_Z 4
_cell_length_a 14.536(2)
_cell_length_b 22.359(3)
_cell_length_c 18.125(2)
_cell_measurement_reflns_used 0
_cell_measurement_temperature 301.2
_cell_measurement_theta_max 0.0
_cell_measurement_theta_min 0.0
_cell_volume 5878.5(13)
_computing_cell_refinement 'MAR Data Collection Software & DENZO'
_computing_data_collection 'MAR Data Collection Software & DENZO'
_computing_data_reduction teXsan
_computing_publication_material teXsan
_computing_structure_refinement teXsan
_computing_structure_solution 'DIRDIF92 (PATTY)'
_diffrn_ambient_temperature 301.2
_diffrn_measurement_device 'MAR IPDS'
_diffrn_measurement_method oscillation
_diffrn_orient_matrix_UB_11 0.00000
_diffrn_orient_matrix_UB_12 0.00000
_diffrn_orient_matrix_UB_13 0.00000
_diffrn_orient_matrix_UB_21 0.00000
_diffrn_orient_matrix_UB_22 0.00000
_diffrn_orient_matrix_UB_23 0.00000
_diffrn_orient_matrix_UB_31 0.00000
_diffrn_orient_matrix_UB_32 0.00000
_diffrn_orient_matrix_UB_33 0.00000
_diffrn_radiation_monochromator graphite
_diffrn_radiation_source 'X-ray tube'
_diffrn_radiation_type MoKalpha
_diffrn_radiation_wavelength 0.7107
_diffrn_reflns_av_R_equivalents 0.00
_diffrn_reflns_limit_h_max 17
_diffrn_reflns_limit_h_min 0
_diffrn_reflns_limit_k_max 27
_diffrn_reflns_limit_k_min 0
_diffrn_reflns_limit_l_max 21
_diffrn_reflns_limit_l_min -21
_diffrn_reflns_number 11000
_diffrn_reflns_theta_max 25.57
_diffrn_standards_decay_% 0.00
_diffrn_standards_interval_count 0
_diffrn_standards_number 0
_exptl_absorpt_coefficient_mu 0.307
_exptl_absorpt_correction_type none
_exptl_crystal_colour purple
_exptl_crystal_density_diffrn 1.284
_exptl_crystal_density_meas 0.000
_exptl_crystal_description prism
_exptl_crystal_F_000 2360.00
_exptl_crystal_size_max 0.30
_exptl_crystal_size_mid 0.20
_exptl_crystal_size_min 0.10
_refine_diff_density_max 0.37
_refine_diff_density_min -0.50
_refine_ls_extinction_coef 2.38029
_refine_ls_extinction_method Zachariasen_type_2_Gaussian_isotropic
_refine_ls_goodness_of_fit_obs 1.577
_refine_ls_hydrogen_treatment noref
_refine_ls_matrix_type full
_refine_ls_number_parameters 728
_refine_ls_number_reflns 6847
_refine_ls_number_restraints 0
_refine_ls_R_factor_obs 0.0457
_refine_ls_shift/esd_max 1.0000
_refine_ls_structure_factor_coef F
_refine_ls_weighting_scheme sigma
_refine_ls_wR_factor_obs 0.0618
_reflns_number_observed 6847
_reflns_number_total 11000
_reflns_observed_criterion 3.00
_cod_data_source_file ic990467e.cif
_cod_data_source_block ip646_Huang_Jiesheng_C72H58N8Ru_27021999
_cod_original_cell_volume 5878(1)
_cod_original_sg_symbol_H-M 'P 21/n'
_cod_database_code 4320808

loop_
_symmetry_equiv_pos_as_xyz
'   +x,   +y,   +z'
1/2-x,1/2+y,1/2-z
'   -x,   -y,   -z'
1/2+x,1/2-y,1/2+z

loop_
_atom_site_aniso_label
_atom_site_aniso_U_11
_atom_site_aniso_U_22
_atom_site_aniso_U_33
_atom_site_aniso_U_12
_atom_site_aniso_U_13
_atom_site_aniso_U_23
Ru(1) 0.0452(2) 0.0435(2) 0.0544(2) 0.0032(1) -0.0025(1) 0.0027(1)
N(1) 0.043(2) 0.049(2) 0.055(2) 0.002(1) 0.003(2) 0.004(1)
N(2) 0.044(2) 0.050(2) 0.056(2) 0.003(1) -0.001(2) 0.003(1)
N(3) 0.053(2) 0.051(2) 0.058(2) 0.002(2) -0.006(2) 0.003(2)
N(4) 0.047(2) 0.045(2) 0.062(2) 0.001(1) -0.001(2) 0.003(2)
N(5) 0.051(2) 0.048(2) 0.059(2) 0.005(1) -0.001(2) 0.000(1)
N(6) 0.060(2) 0.049(2) 0.061(2) 0.011(2) 0.002(2) 0.003(2)
N(7) 0.052(2) 0.049(2) 0.058(2) 0.005(2) 0.002(2) 0.007(2)
N(8) 0.047(2) 0.048(2) 0.074(2) 0.005(1) 0.004(2) 0.001(2)
C(1) 0.053(2) 0.055(2) 0.054(3) 0.009(2) 0.007(2) 0.007(2)
C(2) 0.051(2) 0.057(2) 0.053(2) 0.005(2) 0.002(2) 0.005(2)
C(3) 0.065(3) 0.075(3) 0.053(3) 0.000(2) -0.004(2) 0.000(2)
C(4) 0.052(2) 0.070(3) 0.064(3) 0.001(2) -0.010(2) 0.001(2)
C(5) 0.046(2) 0.055(2) 0.053(2) 0.003(2) -0.004(2) 0.002(2)
C(6) 0.046(2) 0.049(2) 0.065(3) 0.005(2) -0.002(2) 0.004(2)
C(7) 0.046(2) 0.054(2) 0.062(3) -0.002(2) 0.002(2) 0.007(2)
C(8) 0.056(3) 0.082(3) 0.067(3) -0.010(2) 0.006(2) 0.008(2)
C(9) 0.063(3) 0.087(3) 0.069(3) -0.012(2) 0.004(2) 0.019(3)
C(10) 0.058(3) 0.061(2) 0.062(3) 0.006(2) -0.001(2) 0.010(2)
C(11) 0.058(2) 0.065(3) 0.049(2) 0.005(2) 0.001(2) 0.006(2)
C(12) 0.060(2) 0.057(2) 0.056(3) 0.005(2) -0.011(2) 0.004(2)
C(13) 0.079(3) 0.084(3) 0.061(3) -0.003(3) -0.013(3) 0.000(3)
C(14) 0.079(3) 0.073(3) 0.069(3) -0.010(3) -0.019(3) -0.006(2)
C(15) 0.060(2) 0.047(2) 0.069(3) -0.002(2) -0.015(2) 0.001(2)
C(16) 0.055(2) 0.049(2) 0.078(3) 0.000(2) -0.009(2) 0.000(2)
C(17) 0.052(2) 0.045(2) 0.074(3) -0.002(2) -0.001(2) 0.003(2)
C(18) 0.058(3) 0.056(2) 0.090(4) -0.011(2) -0.006(3) 0.010(2)
C(19) 0.060(3) 0.066(3) 0.075(3) -0.004(2) 0.007(2) 0.014(2)
C(20) 0.049(2) 0.053(2) 0.064(3) 0.005(2) 0.006(2) 0.011(2)
C(21) 0.051(2) 0.065(2) 0.067(3) 0.006(2) 0.007(2) 0.007(2)
C(22) 0.077(3) 0.064(3) 0.073(3) 0.015(2) 0.022(3) 0.012(2)
C(23) 0.075(3) 0.078(3) 0.073(3) 0.012(3) 0.019(3) 0.023(3)
C(24) 0.067(3) 0.086(3) 0.065(3) 0.006(2) 0.019(2) 0.011(2)
C(25) 0.087(4) 0.080(3) 0.079(4) 0.016(3) 0.026(3) -0.004(3)
C(26) 0.082(3) 0.067(3) 0.071(3) 0.010(3) 0.018(3) 0.012(2)
C(27) 0.104(4) 0.115(5) 0.084(4) 0.014(3) 0.044(3) 0.017(3)
C(28) 0.046(2) 0.058(2) 0.061(3) 0.001(2) -0.001(2) 0.004(2)
C(31) 0.062(3) 0.080(3) 0.076(3) -0.015(2) 0.007(2) -0.006(3)
C(32) 0.096(4) 0.049(3) 0.254(9) -0.005(3) -0.049(5) -0.012(4)
C(33) 0.080(4) 0.050(3) 0.288(10) 0.014(3) -0.077(5) -0.020(4)
C(34) 0.086(4) 0.116(4) 0.097(4) -0.040(3) 0.007(3) -0.008(3)
C(35) 0.065(3) 0.072(3) 0.053(3) 0.004(2) -0.002(2) 0.003(2)
C(36) 0.079(3) 0.110(4) 0.072(4) 0.022(3) 0.012(3) 0.001(3)
C(37) 0.100(4) 0.173(6) 0.058(4) 0.022(4) 0.022(3) 0.012(4)
C(38) 0.086(4) 0.147(5) 0.062(4) 0.001(4) 0.000(3) 0.029(3)
C(39) 0.097(4) 0.132(5) 0.080(4) 0.036(4) 0.008(3) 0.034(4)
C(40) 0.094(4) 0.123(4) 0.059(3) 0.037(3) 0.017(3) 0.012(3)
C(41) 0.151(7) 0.250(10) 0.084(5) 0.028(7) 0.008(5) 0.073(6)
C(42) 0.072(3) 0.054(2) 0.078(3) -0.009(2) -0.014(3) 0.003(2)
C(43) 0.072(3) 0.060(3) 0.106(4) -0.012(2) -0.006(3) -0.001(3)
C(44) 0.073(3) 0.082(4) 0.100(4) -0.023(3) -0.013(3) 0.010(3)
C(45) 0.107(5) 0.078(4) 0.096(4) -0.036(3) -0.022(4) -0.002(3)
C(46) 0.116(6) 0.080(4) 0.224(9) -0.007(4) -0.026(6) -0.049(5)
C(47) 0.084(4) 0.078(4) 0.196(7) -0.004(3) -0.023(4) -0.038(4)
C(48) 0.151(6) 0.118(5) 0.163(7) -0.064(5) -0.021(5) -0.029(5)
C(49) 0.057(2) 0.047(2) 0.066(3) 0.010(2) 0.004(2) 0.005(2)
C(50) 0.065(3) 0.069(3) 0.065(3) -0.003(2) 0.004(2) 0.008(2)
C(51) 0.078(3) 0.095(4) 0.069(3) 0.001(3) 0.003(3) 0.009(3)
C(52) 0.092(4) 0.085(4) 0.072(4) 0.019(3) 0.022(3) 0.019(3)
C(53) 0.082(3) 0.058(3) 0.096(4) 0.006(2) 0.033(3) 0.017(3)
C(54) 0.061(3) 0.052(2) 0.088(4) 0.005(2) 0.010(2) 0.002(2)
C(55) 0.073(3) 0.054(2) 0.068(3) 0.010(2) 0.003(2) -0.007(2)
C(56) 0.092(3) 0.059(3) 0.074(3) 0.025(3) 0.013(3) 0.005(2)
C(57) 0.114(4) 0.064(3) 0.098(4) 0.032(3) 0.023(4) 0.000(3)
C(58) 0.159(6) 0.077(4) 0.093(5) 0.034(4) 0.007(4) -0.027(3)
C(59) 0.197(7) 0.112(5) 0.075(4) 0.062(5) -0.020(4) -0.032(3)
C(60) 0.138(5) 0.088(4) 0.077(4) 0.041(4) -0.026(4) -0.020(3)
C(61) 0.059(2) 0.049(2) 0.066(3) 0.003(2) 0.004(2) -0.002(2)
C(62) 0.061(3) 0.064(3) 0.112(4) 0.006(2) 0.009(3) -0.021(3)
C(63) 0.083(4) 0.075(3) 0.132(5) 0.013(3) 0.013(4) -0.032(3)
C(64) 0.104(5) 0.073(3) 0.117(5) -0.015(3) 0.038(4) -0.038(3)
C(65) 0.085(4) 0.094(4) 0.083(4) -0.035(3) 0.015(3) -0.021(3)
C(66) 0.062(3) 0.070(3) 0.081(3) -0.007(2) -0.001(2) -0.005(2)
C(67) 0.045(2) 0.046(2) 0.101(4) 0.003(2) -0.002(3) -0.002(2)
C(68) 0.062(3) 0.067(3) 0.122(5) 0.003(2) 0.008(3) 0.006(3)
C(69) 0.062(3) 0.074(4) 0.183(8) -0.005(3) 0.024(4) 0.000(4)
C(70) 0.053(3) 0.068(4) 0.231(10) -0.006(3) -0.006(5) 0.001(5)
C(71) 0.078(4) 0.069(3) 0.163(7) 0.009(3) -0.043(4) -0.017(4)
C(72) 0.061(3) 0.062(3) 0.108(4) 0.006(2) -0.020(3) -0.012(3)

loop_
_atom_site_label
_atom_site_fract_x
_atom_site_fract_y
_atom_site_fract_z
_atom_site_U_iso_or_equiv
_atom_site_thermal_displace_type
_atom_site_calc_flag
_atom_site_calc_attached_atom
Ru(1) 0.18572(2) 0.21128(1) 0.02324(2) 0.0479 Uij ? ?
N(1) 0.1155(2) 0.1918(1) -0.0762(2) 0.0488 Uij ? ?
N(2) 0.0968(2) 0.1584(1) 0.0779(2) 0.0501 Uij ? ?
N(3) 0.2565(2) 0.2310(1) 0.1221(2) 0.0546 Uij ? ?
N(4) 0.2747(2) 0.2640(1) -0.0312(2) 0.0516 Uij ? ?
N(5) 0.1164(2) 0.2803(1) 0.0469(2) 0.0530 Uij ? ?
N(6) 0.0943(2) 0.3318(1) 0.0210(2) 0.0567 Uij ? ?
N(7) 0.2525(2) 0.1408(1) -0.0007(2) 0.0532 Uij ? ?
N(8) 0.3292(2) 0.1239(1) -0.0252(2) 0.0561 Uij ? ?
C(1) 0.2280(3) 0.2339(2) -0.1584(2) 0.0537 Uij ? ?
C(2) 0.1479(3) 0.2014(2) -0.1446(2) 0.0538 Uij ? ?
C(3) 0.0876(3) 0.1731(2) -0.1987(2) 0.0647 Uij ? ?
C(4) 0.0200(3) 0.1469(2) -0.1634(2) 0.0626 Uij ? ?
C(5) 0.0385(3) 0.1567(2) -0.0851(2) 0.0519 Uij ? ?
C(6) -0.0099(3) 0.1308(2) -0.0284(2) 0.0537 Uij ? ?
C(7) 0.0185(3) 0.1311(2) 0.0471(2) 0.0539 Uij ? ?
C(8) -0.0246(3) 0.0991(2) 0.1044(3) 0.0686 Uij ? ?
C(9) 0.0278(3) 0.1057(2) 0.1670(3) 0.0728 Uij ? ?
C(10) 0.1044(3) 0.1439(2) 0.1512(2) 0.0604 Uij ? ?
C(11) 0.1750(3) 0.1635(2) 0.2026(2) 0.0576 Uij ? ?
C(12) 0.2409(3) 0.2064(2) 0.1888(2) 0.0585 Uij ? ?
C(13) 0.2993(3) 0.2369(2) 0.2446(3) 0.0753 Uij ? ?
C(14) 0.3445(4) 0.2799(2) 0.2106(3) 0.0745 Uij ? ?
C(15) 0.3194(3) 0.2764(2) 0.1337(3) 0.0597 Uij ? ?
C(16) 0.3539(3) 0.3117(2) 0.0781(3) 0.0612 Uij ? ?
C(17) 0.3363(3) 0.3035(2) 0.0016(3) 0.0574 Uij ? ?
C(18) 0.3838(3) 0.3323(2) -0.0556(3) 0.0683 Uij ? ?
C(19) 0.3540(3) 0.3081(2) -0.1206(3) 0.0669 Uij ? ?
C(20) 0.2828(3) 0.2660(2) -0.1058(2) 0.0549 Uij ? ?
C(21) 0.2581(3) 0.2326(2) -0.2360(3) 0.0610 Uij ? ?
C(22) 0.2562(3) 0.2817(2) -0.2819(3) 0.0702 Uij ? ?
C(23) 0.2887(3) 0.2791(2) -0.3524(3) 0.0749 Uij ? ?
C(24) 0.3235(3) 0.2276(2) -0.3790(3) 0.0721 Uij ? ?
C(25) 0.3256(4) 0.1781(2) -0.3338(3) 0.0809 Uij ? ?
C(26) 0.2926(3) 0.1802(2) -0.2640(3) 0.0728 Uij ? ?
C(27) 0.3610(4) 0.2253(3) -0.4543(3) 0.0993 Uij ? ?
C(28) -0.0950(3) 0.0965(2) -0.0517(2) 0.0550 Uij ? ?
C(29) -0.1730(5) 0.1290(3) -0.0853(4) 0.059(2) Uij ? ?
C(29') -0.1810(7) 0.1165(5) -0.0414(7) 0.060(3) Uij ? ?
C(30) -0.2533(6) 0.0974(4) -0.1062(5) 0.072(2) Uij ? ?
C(30') -0.2603(8) 0.0817(5) -0.0625(7) 0.065(3) Uij ? ?
C(31) -0.2548(3) 0.0322(2) -0.0984(3) 0.0723 Uij ? ?
C(32) -0.1755(4) 0.0062(2) -0.0822(5) 0.1356 Uij ? ?
C(33) -0.0969(4) 0.0378(2) -0.0602(5) 0.1430 Uij ? ?
C(34) -0.3408(4) -0.0015(3) -0.1230(3) 0.0997 Uij ? ?
C(35) 0.1838(3) 0.1344(2) 0.2775(2) 0.0636 Uij ? ?
C(36) 0.1274(4) 0.1460(3) 0.3342(3) 0.0867 Uij ? ?
C(37) 0.1457(4) 0.1189(3) 0.4033(3) 0.1096 Uij ? ?
C(38) 0.2160(4) 0.0803(3) 0.4165(3) 0.0986 Uij ? ?
C(39) 0.2718(4) 0.0692(3) 0.3619(3) 0.1030 Uij ? ?
C(40) 0.2572(4) 0.0967(3) 0.2933(3) 0.0915 Uij ? ?
C(41) 0.2330(6) 0.0493(4) 0.4916(4) 0.1618 Uij ? ?
C(42) 0.4180(3) 0.3619(2) 0.1024(3) 0.0687 Uij ? ?
C(43) 0.5108(3) 0.3577(2) 0.1022(3) 0.0799 Uij ? ?
C(44) 0.5682(4) 0.4044(2) 0.1258(3) 0.0858 Uij ? ?
C(45) 0.5344(4) 0.4571(2) 0.1484(3) 0.0950 Uij ? ?
C(46) 0.4408(5) 0.4601(3) 0.1541(5) 0.1417 Uij ? ?
C(47) 0.3835(4) 0.4134(3) 0.1311(4) 0.1207 Uij ? ?
C(48) 0.5987(5) 0.5086(3) 0.1716(5) 0.1452 Uij ? ?
C(49) 0.0895(3) 0.3468(2) -0.0572(2) 0.0570 Uij ? ?
C(50) 0.0245(3) 0.3204(2) -0.1041(3) 0.0661 Uij ? ?
C(51) 0.0177(4) 0.3370(2) -0.1781(3) 0.0805 Uij ? ?
C(52) 0.0756(4) 0.3796(2) -0.2030(3) 0.0823 Uij ? ?
C(53) 0.1414(4) 0.4047(2) -0.1569(3) 0.0777 Uij ? ?
C(54) 0.1494(3) 0.3894(2) -0.0830(3) 0.0667 Uij ? ?
C(55) 0.0694(3) 0.3766(2) 0.0740(3) 0.0651 Uij ? ?
C(56) 0.0121(4) 0.4239(2) 0.0525(3) 0.0746 Uij ? ?
C(57) -0.0129(4) 0.4634(2) 0.1055(3) 0.0914 Uij ? ?
C(58) 0.0159(5) 0.4577(3) 0.1768(4) 0.1100 Uij ? ?
C(59) 0.0738(6) 0.4104(3) 0.1980(3) 0.1289 Uij ? ?
C(60) 0.0990(5) 0.3697(3) 0.1469(3) 0.1023 Uij ? ?
C(61) 0.3287(3) 0.0684(2) -0.0668(2) 0.0580 Uij ? ?
C(62) 0.4060(3) 0.0328(2) -0.0669(3) 0.0789 Uij ? ?
C(63) 0.4014(4) -0.0214(2) -0.1020(4) 0.0967 Uij ? ?
C(64) 0.3190(4) -0.0410(2) -0.1360(3) 0.0966 Uij ? ?
C(65) 0.2431(4) -0.0046(3) -0.1376(3) 0.0869 Uij ? ?
C(66) 0.2465(3) 0.0497(2) -0.1024(3) 0.0712 Uij ? ?
C(67) 0.4161(3) 0.1547(2) -0.0102(3) 0.0643 Uij ? ?
C(68) 0.4670(3) 0.1716(2) -0.0683(3) 0.0836 Uij ? ?
C(69) 0.5509(4) 0.1998(2) -0.0536(5) 0.1055 Uij ? ?
C(70) 0.5816(4) 0.2108(3) 0.0181(6) 0.1181 Uij ? ?
C(71) 0.5309(5) 0.1946(3) 0.0763(4) 0.1056 Uij ? ?
C(72) 0.4455(3) 0.1665(2) 0.0619(3) 0.0781 Uij ? ?
H(1) 0.0930 0.1732 -0.2511 0.0757 Uij ? ?
H(2) -0.0320 0.1254 -0.1859 0.0735 Uij ? ?
H(3) -0.0793 0.0773 0.1003 0.0801 Uij ? ?
H(4) 0.0201 0.0885 0.2146 0.0833 Uij ? ?
H(5) 0.3042 0.2278 0.2952 0.0841 Uij ? ?
H(6) 0.3859 0.3077 0.2338 0.0844 Uij ? ?
H(7) 0.4302 0.3626 -0.0476 0.0775 Uij ? ?
H(8) 0.3779 0.3171 -0.1662 0.0774 Uij ? ?
H(9) 0.2314 0.3182 -0.2654 0.0816 Uij ? ?
H(10) 0.2848 0.3139 -0.3833 0.0844 Uij ? ?
H(11) 0.3497 0.1415 -0.3516 0.0941 Uij ? ?
H(12) 0.2947 0.1454 -0.2341 0.0838 Uij ? ?
H(13) 0.3805 0.1865 -0.4658 0.1157 Uij ? ?
H(14) 0.3107 0.2358 -0.4917 0.1157 Uij ? ?
H(15) 0.4081 0.2534 -0.4588 0.1157 Uij ? ?
H(16) -0.1774 -0.0358 -0.0868 0.1470 Uij ? ?
H(17) -0.0447 0.0152 -0.0531 0.1383 Uij ? ?
H(18) -0.3744 -0.0110 -0.0811 0.1103 Uij ? ?
H(19) -0.3794 0.0215 -0.1569 0.1103 Uij ? ?
H(20) -0.3247 -0.0378 -0.1468 0.1103 Uij ? ?
H(21) 0.0785 0.1729 0.3266 0.0999 Uij ? ?
H(22) 0.1064 0.1298 0.4410 0.1200 Uij ? ?
H(23) 0.3201 0.0429 0.3687 0.1139 Uij ? ?
H(24) 0.2983 0.0893 0.2560 0.0996 Uij ? ?
H(25) 0.1824 0.0598 0.5194 0.1714 Uij ? ?
H(26) 0.2226 0.0055 0.4789 0.1714 Uij ? ?
H(27) 0.2875 0.0561 0.5094 0.1714 Uij ? ?
H(28) 0.5361 0.3218 0.0834 0.0890 Uij ? ?
H(29) 0.6314 0.3996 0.1249 0.0967 Uij ? ?
H(30) 0.4111 0.4945 0.1746 0.1508 Uij ? ?
H(31) 0.3182 0.4163 0.1373 0.1291 Uij ? ?
H(32) 0.6345 0.4979 0.2082 0.1607 Uij ? ?
H(33) 0.6257 0.5200 0.1269 0.1607 Uij ? ?
H(34) 0.5559 0.5415 0.1824 0.1607 Uij ? ?
H(35) -0.0159 0.2908 -0.0873 0.0759 Uij ? ?
H(36) -0.0285 0.3178 -0.2120 0.0937 Uij ? ?
H(37) 0.0668 0.3917 -0.2543 0.0929 Uij ? ?
H(38) 0.1812 0.4332 -0.1759 0.0861 Uij ? ?
H(39) 0.1965 0.4075 -0.0500 0.0769 Uij ? ?
H(40) -0.0093 0.4291 0.0032 0.0855 Uij ? ?
H(41) -0.0506 0.4959 0.0940 0.1030 Uij ? ?
H(42) 0.0037 0.4852 0.2155 0.1220 Uij ? ?
H(43) 0.1025 0.4051 0.2507 0.1370 Uij ? ?
H(44) 0.1399 0.3366 0.1628 0.1104 Uij ? ?
H(45) 0.4637 0.0461 -0.0419 0.0875 Uij ? ?
H(46) 0.4598 -0.0446 -0.0993 0.1101 Uij ? ?
H(47) 0.3203 -0.0805 -0.1554 0.1100 Uij ? ?
H(48) 0.1899 -0.0175 -0.1639 0.0986 Uij ? ?
H(49) 0.1951 0.0746 -0.1022 0.0835 Uij ? ?
H(50) 0.4465 0.1630 -0.1164 0.0930 Uij ? ?
H(51) 0.5875 0.2116 -0.0918 0.1109 Uij ? ?
H(52) 0.6363 0.2306 0.0276 0.1183 Uij ? ?
H(53) 0.5518 0.2029 0.1251 0.1140 Uij ? ?
H(54) 0.4089 0.1552 0.1008 0.0866 Uij ? ?

loop_
_atom_type_symbol
_atom_type_oxidation_number
_atom_type_number_in_cell
_atom_type_scat_dispersion_real
_atom_type_scat_dispersion_imag
_atom_type_scat_source
C 0 288 0.003 0.002 'International Tables'
H 0 232 0.000 0.000 'International Tables'
N 0 32 0.006 0.003 'International Tables'
Ru 0 4 -1.259 0.836 'International Tables'
